data_4070707
loop_
_publ_author_name
'Stanley, Jane L.'
'Heiden, Zachariah M.'
'Rauchfuss, Thomas B.'
'Wilson, Scott R.'
'De Gioia, Luca'
'Zampella, Guiseppe'

_publ_contact_author
; 
Scott R. Wilson 
University of Illinois 
School of Chemical Sciences, Box 59-1 
505 South Mathews Avenue 
Urbana, Illinois  61801 
USA 
;
_publ_section_title
;
 Desymmetrized Diiron Azadithiolato Carbonyls: A Step Toward Modeling the
 Iron-Only Hydrogenases.
;
_journal_issue 1
_journal_name_full Organometallics
_journal_page_first 119
_journal_page_last 125
_journal_paper_doi 10.1021/om7009599
_journal_volume 27
_journal_year 2008
_chemical_formula_moiety 'C27 H24 Fe2 N O5 P S2'
_chemical_formula_sum 'C27 H24 Fe2 N O5 P S2'
_chemical_formula_weight 649.26
_chemical_name_systematic
; 
? 
;
_space_group_IT_number 2
_symmetry_cell_setting triclinic
_symmetry_space_group_name_Hall '-P 1'
_symmetry_space_group_name_H-M 'P -1'
_atom_sites_solution_hydrogens geom
_atom_sites_solution_primary direct
_atom_sites_solution_secondary difmap
_audit_creation_method SHELXL-97
_audit_update_record
; 
2007-08-02   text and data added, jls 
;
_cell_angle_alpha 93.118(5)
_cell_angle_beta 98.856(5)
_cell_angle_gamma 106.601(5)
_cell_formula_units_Z 2
_cell_length_a 8.884(3)
_cell_length_b 10.484(4)
_cell_length_c 15.902(5)
_cell_measurement_reflns_used 632
_cell_measurement_temperature 193(2)
_cell_measurement_theta_max 15.8
_cell_measurement_theta_min 2.4
_cell_volume 1394.9(8)
_computing_cell_refinement 'SAINT V7.23A (Bruker, 2001)'
_computing_data_collection 'SMART V5.625 (Bruker, 2001)'
_computing_data_reduction 'SAINT V7.23A(Bruker, 2001)'
_computing_molecular_graphics 'SHELXTL V6.12 (Bruker, 2001)'
_computing_publication_material 'XCIF (Bruker, 2001)'
_computing_structure_refinement 'SHELXTL V6.12 (Bruker, 2001)'
_computing_structure_solution 'SHELXTL V6.12 (Bruker, 2001)'
_diffrn_ambient_temperature 193(2)
_diffrn_measured_fraction_theta_full 0.996
_diffrn_measured_fraction_theta_max 0.996
_diffrn_measurement_device 'Siemens Platform/CCD'
_diffrn_measurement_method 'profile data from \w scans'
_diffrn_radiation_monochromator graphite
_diffrn_radiation_source 'normal-focus sealed tube'
_diffrn_radiation_type MoK\a
_diffrn_radiation_wavelength 0.71073
_diffrn_radiation_wavelength_id g75oas
_diffrn_reflns_av_R_equivalents 0.1461
_diffrn_reflns_av_sigmaI/netI 0.2077
_diffrn_reflns_limit_h_max 9
_diffrn_reflns_limit_h_min -9
_diffrn_reflns_limit_k_max 11
_diffrn_reflns_limit_k_min -11
_diffrn_reflns_limit_l_max 17
_diffrn_reflns_limit_l_min -17
_diffrn_reflns_number 13556
_diffrn_reflns_theta_full 23.25
_diffrn_reflns_theta_max 23.25
_diffrn_reflns_theta_min 2.04
_diffrn_standards_decay_% 4.4
_diffrn_standards_interval_time 488
_diffrn_standards_number 24
_exptl_absorpt_coefficient_mu 1.285
_exptl_absorpt_correction_T_max 0.9759
_exptl_absorpt_correction_T_min 0.7969
_exptl_absorpt_correction_type integration
_exptl_absorpt_process_details 'SHELXTL/XPREP (Bruker, 2001)'
_exptl_crystal_colour red
_exptl_crystal_density_diffrn 1.546
_exptl_crystal_density_method 'not measured'
_exptl_crystal_description platy
_exptl_crystal_F_000 664
_exptl_crystal_id g75oas
_exptl_crystal_preparation
; 
The data crystal was mounted using oil (Parantone-N, Exxon) to a 
0.3 mm cryo-loop (Hampton Research) with the (0 -1 1) scattering 
planes roughly normal to the spindle axis. 
;
_exptl_crystal_size_max 0.16
_exptl_crystal_size_mid 0.06
_exptl_crystal_size_min 0.02
_refine_diff_density_max 0.839
_refine_diff_density_min -0.429
_refine_diff_density_rms 0.122
_refine_ls_extinction_method none
_refine_ls_goodness_of_fit_ref 0.934
_refine_ls_hydrogen_treatment noref
_refine_ls_matrix_type full
_refine_ls_number_parameters 348
_refine_ls_number_reflns 3991
_refine_ls_number_restraints 122
_refine_ls_restrained_S_all 0.923
_refine_ls_R_factor_all 0.1721
_refine_ls_R_factor_gt 0.0715
_refine_ls_shift/su_max 0.001
_refine_ls_shift/su_mean 0.000
_refine_ls_structure_factor_coef Fsqd
_refine_ls_weighting_details 'calc w=1/[\s^2^(Fo^2^)+(0.0741P)^2^+0.0000P] where P=(Fo^2^+2Fc^2^)/3'
_refine_ls_weighting_scheme calc
_refine_ls_wR_factor_gt 0.1365
_refine_ls_wR_factor_ref 0.1717
_reflns_number_gt 1961
_reflns_number_total 3991
_reflns_threshold_expression >2sigma(I)
_cod_data_source_file om7009599-file003.cif
_cod_data_source_block g75oas
_cod_depositor_comments
;
The following automatic conversions were performed:

'_symmetry_cell_setting' value 'Triclinic' changed to 'triclinic'
according to /home/saulius/struct/CIF-dictionaries/cif_core.dic
dictionary named 'cif_core.dic' version 2.4.1 from 2010-06-29.

Automatic conversion script
Id: cif_fix_values 1715 2011-07-08 13:25:40Z adriana 
;
_cod_original_sg_symbol_Hall '-P 1 '
_cod_original_sg_symbol_H-M 'P -1   '
_cod_database_code 4070707

loop_
_symmetry_equiv_pos_as_xyz
'x, y, z'
'-x, -y, -z'

loop_
_atom_site_label
_atom_site_type_symbol
_atom_site_fract_x
_atom_site_fract_y
_atom_site_fract_z
_atom_site_U_iso_or_equiv
_atom_site_adp_type
_atom_site_occupancy
_atom_site_symmetry_multiplicity
_atom_site_calc_flag
_atom_site_refinement_flags
C1 C 0.3646(11) 0.0356(10) 0.0911(6) 0.053(3) Uani 1 1 d U
H1A H 0.4010 -0.0341 0.0646 0.080 Uiso 1 1 calc R
H1B H 0.3437 0.0954 0.0485 0.080 Uiso 1 1 calc R
H1C H 0.2664 -0.0061 0.1127 0.080 Uiso 1 1 calc R
C2 C 0.4912(11) 0.1145(10) 0.1639(6) 0.036(2) Uani 1 1 d U
H2 H 0.4494 0.1839 0.1895 0.044 Uiso 1 1 calc R
C3 C 0.6232(11) 0.0947(9) 0.3061(6) 0.032(2) Uani 1 1 d U
H3 H 0.5782 0.1625 0.3309 0.039 Uiso 1 1 calc R
C4 C 0.6265(13) -0.0085(9) 0.3710(6) 0.052(3) Uani 1 1 d U
H4A H 0.5170 -0.0576 0.3761 0.078 Uiso 1 1 calc R
H4B H 0.6848 0.0376 0.4269 0.078 Uiso 1 1 calc R
H4C H 0.6799 -0.0715 0.3513 0.078 Uiso 1 1 calc R
C5 C 0.8965(12) 0.4517(10) 0.1311(7) 0.038(2) Uani 1 1 d U
C6 C 1.0456(12) 0.4277(9) 0.2778(7) 0.035(2) Uani 1 1 d U
C7 C 0.8063(12) -0.0434(11) 0.1428(6) 0.038(2) Uani 1 1 d U
C8 C 0.9461(12) 0.1710(10) 0.0668(7) 0.043(3) Uani 1 1 d U
C9 C 1.0752(12) 0.1456(11) 0.2187(7) 0.045(3) Uani 1 1 d U
C10 C 0.5817(10) 0.5397(9) 0.2159(6) 0.029(2) Uani 1 1 d U
C11 C 0.5108(12) 0.4780(10) 0.1355(6) 0.042(3) Uani 1 1 d U
H11 H 0.5453 0.4085 0.1116 0.050 Uiso 1 1 calc R
C12 C 0.3889(13) 0.5165(12) 0.0889(7) 0.060(3) Uani 1 1 d U
H12 H 0.3423 0.4757 0.0325 0.072 Uiso 1 1 calc R
C13 C 0.3360(12) 0.6135(10) 0.1245(7) 0.049(3) Uani 1 1 d U
H13 H 0.2499 0.6377 0.0934 0.059 Uiso 1 1 calc R
C14 C 0.4059(12) 0.6757(10) 0.2042(7) 0.045(3) Uani 1 1 d U
H14 H 0.3695 0.7442 0.2280 0.054 Uiso 1 1 calc R
C15 C 0.5302(11) 0.6397(9) 0.2510(6) 0.035(2) Uani 1 1 d U
H15 H 0.5792 0.6834 0.3066 0.042 Uiso 1 1 calc R
C16 C 0.8828(10) 0.6513(9) 0.3253(6) 0.026(2) Uani 1 1 d U
C17 C 0.8877(11) 0.7091(10) 0.4070(6) 0.036(2) Uani 1 1 d U
H17 H 0.8160 0.6621 0.4412 0.043 Uiso 1 1 calc R
C18 C 0.9924(12) 0.8311(10) 0.4396(7) 0.042(3) Uani 1 1 d U
H18 H 0.9942 0.8671 0.4960 0.051 Uiso 1 1 calc R
C19 C 1.0951(12) 0.9016(10) 0.3901(7) 0.046(3) Uani 1 1 d U
H19 H 1.1665 0.9875 0.4114 0.055 Uiso 1 1 calc R
C20 C 1.0927(12) 0.8455(10) 0.3090(7) 0.042(3) Uani 1 1 d U
H20 H 1.1642 0.8924 0.2746 0.050 Uiso 1 1 calc R
C21 C 0.9888(12) 0.7238(9) 0.2781(6) 0.038(3) Uani 1 1 d U
H21 H 0.9891 0.6874 0.2222 0.045 Uiso 1 1 calc R
C22 C 0.6560(12) 0.4230(9) 0.3701(6) 0.028(2) Uani 1 1 d U
C23 C 0.7556(12) 0.3925(9) 0.4399(6) 0.039(3) Uani 1 1 d U
H23 H 0.8674 0.4130 0.4417 0.046 Uiso 1 1 calc R
C24 C 0.6861(14) 0.3325(10) 0.5051(6) 0.044(3) Uani 1 1 d U
H24 H 0.7522 0.3131 0.5524 0.053 Uiso 1 1 calc R
C25 C 0.5267(15) 0.3003(11) 0.5041(7) 0.054(3) Uani 1 1 d U
H25 H 0.4828 0.2591 0.5502 0.065 Uiso 1 1 calc R
C26 C 0.4285(13) 0.3276(10) 0.4357(7) 0.048(3) Uani 1 1 d U
H26 H 0.3167 0.3054 0.4344 0.058 Uiso 1 1 calc R
C27 C 0.4956(12) 0.3884(9) 0.3684(6) 0.031(2) Uani 1 1 d U
H27 H 0.4282 0.4058 0.3208 0.037 Uiso 1 1 calc R
Fe2 Fe 0.85475(16) 0.35432(14) 0.21615(8) 0.0287(4) Uani 1 1 d U
Fe1 Fe 0.87833(17) 0.13090(14) 0.16524(9) 0.0345(4) Uani 1 1 d U
N1 N 0.5166(10) 0.0298(8) 0.2295(5) 0.036(2) Uani 1 1 d DU
H1 H 0.538(11) -0.034(7) 0.200(5) 0.054 Uiso 1 1 d D
O1 O 0.9238(8) 0.5137(7) 0.0753(4) 0.052(2) Uani 1 1 d U
O2 O 1.1710(8) 0.4725(7) 0.3175(4) 0.048(2) Uani 1 1 d U
O3 O 0.7609(9) -0.1598(7) 0.1267(5) 0.056(2) Uani 1 1 d U
O4 O 0.9913(9) 0.1968(8) 0.0049(5) 0.071(3) Uani 1 1 d U
O5 O 1.2001(8) 0.1620(7) 0.2514(5) 0.057(2) Uani 1 1 d U
P1 P 0.7434(3) 0.4893(3) 0.27973(15) 0.0277(7) Uani 1 1 d U
S1 S 0.6672(3) 0.2041(3) 0.11926(15) 0.0340(7) Uani 1 1 d U
S2 S 0.8307(3) 0.1816(2) 0.29735(15) 0.0328(7) Uani 1 1 d U

loop_
_atom_site_aniso_label
_atom_site_aniso_U_11
_atom_site_aniso_U_22
_atom_site_aniso_U_33
_atom_site_aniso_U_23
_atom_site_aniso_U_13
_atom_site_aniso_U_12
C1 0.037(6) 0.073(8) 0.040(6) 0.012(6) -0.002(5) 0.003(6)
C2 0.029(5) 0.046(7) 0.028(6) 0.005(5) -0.006(4) 0.007(5)
C3 0.047(6) 0.033(6) 0.016(5) 0.002(4) 0.005(4) 0.011(5)
C4 0.079(9) 0.047(7) 0.030(6) 0.015(5) 0.006(6) 0.019(6)
C5 0.039(6) 0.041(5) 0.044(6) 0.014(5) 0.016(5) 0.019(5)
C6 0.027(5) 0.028(5) 0.049(7) 0.009(5) 0.015(4) 0.002(4)
C7 0.035(6) 0.049(5) 0.033(6) 0.005(5) 0.005(5) 0.020(5)
C8 0.042(7) 0.045(7) 0.055(6) 0.013(5) 0.026(5) 0.022(6)
C9 0.020(5) 0.056(7) 0.054(7) -0.006(6) 0.003(5) 0.007(5)
C10 0.022(5) 0.034(6) 0.030(5) 0.011(4) -0.006(4) 0.009(4)
C11 0.051(7) 0.057(7) 0.026(6) 0.004(5) -0.006(5) 0.037(6)
C12 0.069(8) 0.094(10) 0.024(6) 0.002(6) -0.021(6) 0.050(7)
C13 0.044(7) 0.055(8) 0.054(7) 0.020(6) -0.004(5) 0.028(6)
C14 0.046(7) 0.050(7) 0.052(7) 0.014(5) 0.008(5) 0.031(6)
C15 0.044(7) 0.037(6) 0.029(6) 0.011(5) 0.000(5) 0.021(5)
C16 0.022(5) 0.032(5) 0.025(5) 0.008(4) -0.008(4) 0.016(4)
C17 0.038(6) 0.037(6) 0.032(6) -0.001(4) 0.000(5) 0.013(5)
C18 0.057(8) 0.028(6) 0.036(6) -0.013(5) -0.002(5) 0.012(5)
C19 0.046(7) 0.027(6) 0.061(7) -0.001(5) -0.003(6) 0.013(5)
C20 0.049(7) 0.030(6) 0.049(6) 0.009(5) 0.007(6) 0.016(5)
C21 0.049(7) 0.030(6) 0.036(6) 0.007(5) 0.009(5) 0.013(5)
C22 0.041(5) 0.030(6) 0.019(5) 0.009(4) 0.005(4) 0.016(5)
C23 0.048(6) 0.053(7) 0.024(6) 0.009(5) 0.005(5) 0.029(6)
C24 0.083(7) 0.044(7) 0.024(6) 0.013(5) 0.009(6) 0.046(7)
C25 0.094(8) 0.065(8) 0.028(6) 0.028(6) 0.038(6) 0.044(8)
C26 0.055(7) 0.060(8) 0.038(7) 0.015(6) 0.022(5) 0.019(6)
C27 0.042(5) 0.033(6) 0.025(6) 0.013(5) 0.015(5) 0.015(5)
Fe2 0.0304(9) 0.0387(9) 0.0202(8) 0.0062(7) 0.0006(7) 0.0164(7)
Fe1 0.0368(9) 0.0406(10) 0.0292(9) 0.0019(7) 0.0035(7) 0.0182(8)
N1 0.045(5) 0.034(5) 0.031(5) -0.002(4) 0.007(4) 0.015(4)
O1 0.059(5) 0.066(5) 0.030(4) 0.022(4) 0.007(4) 0.015(4)
O2 0.033(4) 0.056(5) 0.049(5) -0.001(4) -0.006(4) 0.010(4)
O3 0.066(6) 0.044(4) 0.061(6) 0.006(4) 0.012(4) 0.017(5)
O4 0.071(6) 0.094(7) 0.051(5) 0.019(5) 0.030(5) 0.020(5)
O5 0.036(4) 0.064(5) 0.071(6) 0.004(4) -0.007(4) 0.024(4)
P1 0.0294(15) 0.0379(16) 0.0194(15) 0.0089(12) -0.0005(12) 0.0174(13)
S1 0.0362(16) 0.0428(17) 0.0237(15) 0.0025(12) -0.0002(12) 0.0160(13)
S2 0.0363(16) 0.0405(17) 0.0246(14) 0.0053(12) -0.0014(12) 0.0195(14)

loop_
_atom_type_symbol
_atom_type_description
_atom_type_scat_dispersion_real
_atom_type_scat_dispersion_imag
_atom_type_scat_source
C C 0.0033 0.0016 'International Tables Vol C Tables 4.2.6.8 and 6.1.1.4'
H H 0.0000 0.0000 'International Tables Vol C Tables 4.2.6.8 and 6.1.1.4'
N N 0.0061 0.0033 'International Tables Vol C Tables 4.2.6.8 and 6.1.1.4'
O O 0.0106 0.0060 'International Tables Vol C Tables 4.2.6.8 and 6.1.1.4'
P P 0.1023 0.0942 'International Tables Vol C Tables 4.2.6.8 and 6.1.1.4'
S S 0.1246 0.1234 'International Tables Vol C Tables 4.2.6.8 and 6.1.1.4'
Fe Fe 0.3463 0.8444 'International Tables Vol C Tables 4.2.6.8 and 6.1.1.4'

loop_
_exptl_crystal_face_index_h
_exptl_crystal_face_index_k
_exptl_crystal_face_index_l
_exptl_crystal_face_perp_dist
1.00 -1.00 -1.00 0.0100
-1.00 1.00 1.00 0.0100
1.00 -1.00 1.00 0.0800
-1.00 1.00 -1.00 0.0800
-1.00 -1.00 1.00 0.0300
1.00 1.00 -1.00 0.0300

loop_
_geom_angle_atom_site_label_1
_geom_angle_atom_site_label_2
_geom_angle_atom_site_label_3
_geom_angle
C2 C1 H1A 109.5
C2 C1 H1B 109.5
H1A C1 H1B 109.5
C2 C1 H1C 109.5
H1A C1 H1C 109.5
H1B C1 H1C 109.5
N1 C2 C1 110.2(8)
N1 C2 S1 116.8(7)
C1 C2 S1 108.1(7)
N1 C2 H2 107.1
C1 C2 H2 107.1
S1 C2 H2 107.1
N1 C3 C4 108.9(8)
N1 C3 S2 117.5(7)
C4 C3 S2 107.8(7)
N1 C3 H3 107.4
C4 C3 H3 107.4
S2 C3 H3 107.4
C3 C4 H4A 109.5
C3 C4 H4B 109.5
H4A C4 H4B 109.5
C3 C4 H4C 109.5
H4A C4 H4C 109.5
H4B C4 H4C 109.5
O1 C5 Fe2 179.2(9)
O2 C6 Fe2 178.2(9)
O3 C7 Fe1 178.5(10)
O4 C8 Fe1 179.0(10)
O5 C9 Fe1 176.1(10)
C11 C10 C15 119.8(8)
C11 C10 P1 121.2(7)
C15 C10 P1 119.0(7)
C10 C11 C12 120.3(10)
C10 C11 H11 119.8
C12 C11 H11 119.8
C13 C12 C11 119.7(10)
C13 C12 H12 120.2
C11 C12 H12 120.2
C14 C13 C12 120.5(10)
C14 C13 H13 119.7
C12 C13 H13 119.7
C13 C14 C15 120.3(10)
C13 C14 H14 119.8
C15 C14 H14 119.8
C10 C15 C14 119.3(9)
C10 C15 H15 120.4
C14 C15 H15 120.4
C21 C16 C17 116.5(9)
C21 C16 P1 120.2(7)
C17 C16 P1 123.2(8)
C18 C17 C16 122.3(10)
C18 C17 H17 118.9
C16 C17 H17 118.9
C17 C18 C19 119.5(10)
C17 C18 H18 120.2
C19 C18 H18 120.2
C18 C19 C20 119.1(10)
C18 C19 H19 120.5
C20 C19 H19 120.5
C21 C20 C19 120.4(11)
C21 C20 H20 119.8
C19 C20 H20 119.8
C20 C21 C16 122.2(10)
C20 C21 H21 118.9
C16 C21 H21 118.9
C27 C22 C23 119.2(9)
C27 C22 P1 121.6(7)
C23 C22 P1 118.8(7)
C24 C23 C22 118.3(10)
C24 C23 H23 120.8
C22 C23 H23 120.8
C25 C24 C23 122.4(10)
C25 C24 H24 118.8
C23 C24 H24 118.8
C24 C25 C26 119.7(10)
C24 C25 H25 120.2
C26 C25 H25 120.2
C25 C26 C27 119.3(10)
C25 C26 H26 120.4
C27 C26 H26 120.4
C22 C27 C26 121.1(9)
C22 C27 H27 119.5
C26 C27 H27 119.5
C6 Fe2 C5 93.5(5)
C6 Fe2 P1 94.4(3)
C5 Fe2 P1 95.4(3)
C6 Fe2 S1 156.0(3)
C5 Fe2 S1 86.8(3)
P1 Fe2 S1 109.57(11)
C6 Fe2 S2 87.5(3)
C5 Fe2 S2 160.2(3)
P1 Fe2 S2 104.27(11)
S1 Fe2 S2 84.38(10)
C6 Fe2 Fe1 100.6(3)
C5 Fe2 Fe1 104.0(3)
P1 Fe2 Fe1 154.59(10)
S1 Fe2 Fe1 56.27(8)
S2 Fe2 Fe1 56.52(8)
C7 Fe1 C9 99.1(5)
C7 Fe1 C8 98.7(5)
C9 Fe1 C8 92.0(5)
C7 Fe1 S1 104.9(3)
C9 Fe1 S1 155.7(4)
C8 Fe1 S1 88.2(3)
C7 Fe1 S2 107.1(3)
C9 Fe1 S2 85.3(4)
C8 Fe1 S2 154.2(3)
S1 Fe1 S2 84.01(10)
C7 Fe1 Fe2 153.1(3)
C9 Fe1 Fe2 100.1(3)
C8 Fe1 Fe2 99.4(3)
S1 Fe1 Fe2 56.05(8)
S2 Fe1 Fe2 56.13(7)
C3 N1 C2 116.1(8)
C3 N1 H1 119(7)
C2 N1 H1 101(6)
C22 P1 C16 103.5(4)
C22 P1 C10 103.1(4)
C16 P1 C10 101.6(4)
C22 P1 Fe2 113.7(3)
C16 P1 Fe2 114.1(3)
C10 P1 Fe2 118.9(3)
C2 S1 Fe2 113.1(3)
C2 S1 Fe1 111.0(3)
Fe2 S1 Fe1 67.68(9)
C3 S2 Fe2 113.6(3)
C3 S2 Fe1 110.5(3)
Fe2 S2 Fe1 67.35(9)

loop_
_geom_bond_atom_site_label_1
_geom_bond_atom_site_label_2
_geom_bond_distance
C1 C2 1.501(12)
C1 H1A 0.9800
C1 H1B 0.9800
C1 H1C 0.9800
C2 N1 1.439(11)
C2 S1 1.846(10)
C2 H2 1.0000
C3 N1 1.426(11)
C3 C4 1.538(12)
C3 S2 1.839(10)
C3 H3 1.0000
C4 H4A 0.9800
C4 H4B 0.9800
C4 H4C 0.9800
C5 O1 1.145(10)
C5 Fe2 1.759(11)
C6 O2 1.146(10)
C6 Fe2 1.757(11)
C7 O3 1.170(10)
C7 Fe1 1.752(11)
C8 O4 1.137(11)
C8 Fe1 1.790(11)
C9 O5 1.111(10)
C9 Fe1 1.783(11)
C10 C11 1.371(12)
C10 C15 1.383(12)
C10 P1 1.848(9)
C11 C12 1.386(12)
C11 H11 0.9500
C12 C13 1.367(13)
C12 H12 0.9500
C13 C14 1.362(13)
C13 H13 0.9500
C14 C15 1.390(12)
C14 H14 0.9500
C15 H15 0.9500
C16 C21 1.377(12)
C16 C17 1.392(12)
C16 P1 1.825(9)
C17 C18 1.368(12)
C17 H17 0.9500
C18 C19 1.377(13)
C18 H18 0.9500
C19 C20 1.383(13)
C19 H19 0.9500
C20 C21 1.356(12)
C20 H20 0.9500
C21 H21 0.9500
C22 C27 1.362(12)
C22 C23 1.420(12)
C22 P1 1.815(9)
C23 C24 1.377(13)
C23 H23 0.9500
C24 C25 1.356(14)
C24 H24 0.9500
C25 C26 1.382(13)
C25 H25 0.9500
C26 C27 1.400(12)
C26 H26 0.9500
C27 H27 0.9500
Fe2 P1 2.226(3)
Fe2 S1 2.253(3)
Fe2 S2 2.260(3)
Fe2 Fe1 2.512(2)
Fe1 S1 2.259(3)
Fe1 S2 2.271(3)
N1 H1 0.88(2)
